data_2206130
loop_
_publ_author_name
'A. Aarthy'
'K. Anitha'
'S. Athimoolam'
'S. Asath Bahadur'
'R.K. Rajaram'

_publ_section_title
;
 <small>L</small>-Asparaginium nitrate
;
_journal_issue 7
_journal_name_full 'Acta Crystallographica Section E'
_journal_page_first o2042
_journal_page_last o2044
_journal_paper_doi 10.1107/S1600536805017496
_journal_volume 61
_journal_year 2005
_chemical_formula_iupac 'C4 H9 N O3 + N O3 -'
_chemical_formula_moiety 'C4 H9 N O3 + N O3 -'
_chemical_formula_sum 'C4 H9 N3 O6'
_chemical_formula_weight 195.14
_chemical_name_common 'L-Asparaginium Nitrate'
_chemical_name_systematic
;
L-Asparaginium nitrate
;
_space_group_IT_number 1
_symmetry_cell_setting triclinic
_symmetry_space_group_name_Hall 'P 1'
_symmetry_space_group_name_H-M 'P 1'
_atom_sites_solution_hydrogens geom
_atom_sites_solution_primary direct
_atom_sites_solution_secondary difmap
_audit_creation_method SHELXL-97
_cell_angle_alpha 96.88(3)
_cell_angle_beta 104.47(3)
_cell_angle_gamma 102.11(3)
_cell_formula_units_Z 2
_cell_length_a 5.357(2)
_cell_length_b 8.232(3)
_cell_length_c 10.172(4)
_cell_measurement_reflns_used 25
_cell_measurement_temperature 293(2)
_cell_measurement_theta_max 14.03
_cell_measurement_theta_min 9.78
_cell_volume 417.6(3)
_computing_cell_refinement 'CAD-4 EXPRESS'
_computing_data_collection 'CAD-4 EXPRESS (Enraf--Nonius, (1994)'
_computing_data_reduction 'XCAD4 (Harms & Wocadlo, 1995)'
_computing_molecular_graphics 'SHELXTL/PC (Bruker, 2000)'
_computing_publication_material SHELXL97
_computing_structure_refinement 'SHELXL97 (Sheldrick, 1997)'
_computing_structure_solution 'SHELXS97 (Sheldrick, 1997)'
_diffrn_ambient_temperature 293(2)
_diffrn_measured_fraction_theta_full 0.999
_diffrn_measured_fraction_theta_max 0.999
_diffrn_measurement_device_type 'Nonius MACH3 sealed-tube'
_diffrn_measurement_method \w-2\q
_diffrn_radiation_monochromator graphite
_diffrn_radiation_source 'fine-focus sealed tube'
_diffrn_radiation_type MoK\a
_diffrn_radiation_wavelength 0.71073
_diffrn_reflns_av_R_equivalents 0.0570
_diffrn_reflns_av_sigmaI/netI 0.0439
_diffrn_reflns_limit_h_max 6
_diffrn_reflns_limit_h_min -1
_diffrn_reflns_limit_k_max 9
_diffrn_reflns_limit_k_min -9
_diffrn_reflns_limit_l_max 12
_diffrn_reflns_limit_l_min -12
_diffrn_reflns_number 1988
_diffrn_reflns_theta_full 25.0
_diffrn_reflns_theta_max 25.0
_diffrn_reflns_theta_min 2.10
_diffrn_standards_decay_% 0
_diffrn_standards_interval_time 60
_diffrn_standards_number 3
_exptl_absorpt_coefficient_mu 0.146
_exptl_absorpt_correction_T_max 0.9934
_exptl_absorpt_correction_T_min 0.8456
_exptl_absorpt_correction_type psi-scan
_exptl_absorpt_process_details '(North <i>et al.</i>, 1968)'
_exptl_crystal_colour colorless
_exptl_crystal_density_diffrn 1.552
_exptl_crystal_density_meas 1.545
_exptl_crystal_density_method 'Flotation using a liquid mixture of xylene and CCl~4~'
_exptl_crystal_description Block
_exptl_crystal_F_000 204
_exptl_crystal_size_max 0.24
_exptl_crystal_size_mid 0.21
_exptl_crystal_size_min 0.19
_refine_diff_density_max 0.390
_refine_diff_density_min -0.417
_refine_ls_extinction_method none
_refine_ls_goodness_of_fit_ref 1.134
_refine_ls_hydrogen_treatment constr
_refine_ls_matrix_type full
_refine_ls_number_parameters 239
_refine_ls_number_reflns 1474
_refine_ls_number_restraints 3
_refine_ls_restrained_S_all 1.132
_refine_ls_R_factor_all 0.0638
_refine_ls_R_factor_gt 0.0577
_refine_ls_shift/su_max 0.000
_refine_ls_shift/su_mean 0.000
_refine_ls_structure_factor_coef Fsqd
_refine_ls_weighting_details 'w = 1/[\s^2^(Fo^2^)+(0.1565P)^2^+0.0806P] where P = (Fo^2^+2Fc^2^)/3'
_refine_ls_weighting_scheme calc
_refine_ls_wR_factor_gt 0.1678
_refine_ls_wR_factor_ref 0.1891
_reflns_number_gt 1358
_reflns_number_total 1474
_reflns_threshold_expression I>2\s(I)
_cod_data_source_file bt6674.cif
_cod_data_source_block I
_cod_original_cell_volume 417.5(3)
_cod_database_code 2206130
_cod_database_fobs_code 2206130

loop_
_symmetry_equiv_pos_as_xyz
'x, y, z'

loop_
_atom_site_label
_atom_site_fract_x
_atom_site_fract_y
_atom_site_fract_z
_atom_site_U_iso_or_equiv
_atom_site_adp_type
_atom_site_calc_flag
_atom_site_refinement_flags
_atom_site_occupancy
_atom_site_type_symbol
O1A 0.4194(11) 0.5897(7) 0.2028(5) 0.0559(13) Uani d . 1 O
O1B 0.5712(10) 0.4086(6) 0.3287(5) 0.0463(11) Uani d . 1 O
H1B 0.6496 0.3945 0.2702 0.069 Uiso calc R 1 H
C11 0.4456(11) 0.5254(7) 0.3041(6) 0.0350(12) Uani d . 1 C
C12 0.3249(10) 0.5801(7) 0.4178(5) 0.0308(11) Uani d . 1 C
H12 0.1308 0.5504 0.3797 0.037 Uiso calc R 1 H
N11 0.3933(10) 0.4922(6) 0.5355(5) 0.0376(11) Uani d . 1 N
H11A 0.3179 0.3821 0.5085 0.056 Uiso calc R 1 H
H11B 0.3339 0.5330 0.6036 0.056 Uiso calc R 1 H
H11C 0.5693 0.5088 0.5654 0.056 Uiso calc R 1 H
C13 0.4199(13) 0.7707(7) 0.4688(6) 0.0403(13) Uani d . 1 C
H13A 0.3643 0.8000 0.5504 0.048 Uiso calc R 1 H
H13B 0.6128 0.8043 0.4943 0.048 Uiso calc R 1 H
C14 0.3085(12) 0.8651(7) 0.3593(6) 0.0361(12) Uani d . 1 C
N12 0.4745(12) 0.9956(7) 0.3397(7) 0.0517(14) Uani d . 1 N
H12A 0.4182 1.0551 0.2801 0.062 Uiso calc R 1 H
H12B 0.6396 1.0217 0.3865 0.062 Uiso calc R 1 H
O1C 0.0656(9) 0.8199(5) 0.2948(5) 0.0448(10) Uani d . 1 O
O2A 1.2159(9) 0.0990(6) 0.0883(5) 0.0445(10) Uani d . 1 O
O2B 0.8322(8) -0.0600(5) 0.1003(4) 0.0407(10) Uani d . 1 O
H2B 0.9297 -0.0870 0.1655 0.061 Uiso calc R 1 H
C21 0.9722(10) 0.0451(7) 0.0484(6) 0.0317(11) Uani d . 1 C
C22 0.8178(11) 0.1016(7) -0.0781(5) 0.0327(11) Uani d . 1 C
H22 0.8596 0.0483 -0.1586 0.039 Uiso calc R 1 H
N21 0.5250(8) 0.0396(6) -0.0997(5) 0.0330(10) Uani d . 1 N
H21A 0.4799 -0.0729 -0.1166 0.049 Uiso calc R 1 H
H21B 0.4373 0.0775 -0.1711 0.049 Uiso calc R 1 H
H21C 0.4836 0.0772 -0.0241 0.049 Uiso calc R 1 H
C23 0.8961(11) 0.2915(7) -0.0711(6) 0.0347(12) Uani d . 1 C
H23A 1.0884 0.3300 -0.0481 0.042 Uiso calc R 1 H
H23B 0.8213 0.3177 -0.1609 0.042 Uiso calc R 1 H
C24 0.7988(10) 0.3838(7) 0.0352(5) 0.0326(11) Uani d . 1 C
N22 0.7249(14) 0.5211(7) 0.0108(6) 0.0539(15) Uani d . 1 N
H22A 0.6644 0.5743 0.0689 0.065 Uiso calc R 1 H
H22B 0.7368 0.5585 -0.0635 0.065 Uiso calc R 1 H
O2C 0.7869(8) 0.3224(5) 0.1410(4) 0.0404(9) Uani d . 1 O
N1 0.0736(11) 0.6568(6) 0.7532(6) 0.0426(12) Uani d . 1 N
O11 -0.0424(13) 0.7235(7) 0.8224(7) 0.0675(16) Uani d . 1 O
O12 0.3269(10) 0.6938(7) 0.7840(5) 0.0546(12) Uani d . 1 O
O13 -0.0453(11) 0.5465(8) 0.6486(7) 0.0731(18) Uani d . 1 O
N2 0.1374(10) 0.1223(6) 0.6035(6) 0.0416(12) Uani d . 1 N
O21 0.0278(13) -0.0039(7) 0.6398(6) 0.0695(16) Uani d . 1 O
O22 0.3511(14) 0.2098(9) 0.6821(8) 0.100(3) Uani d . 1 O
O23 0.0439(10) 0.1644(7) 0.4930(5) 0.0556(13) Uani d . 1 O

loop_
_atom_site_aniso_label
_atom_site_aniso_U_11
_atom_site_aniso_U_22
_atom_site_aniso_U_33
_atom_site_aniso_U_12
_atom_site_aniso_U_13
_atom_site_aniso_U_23
O1A 0.077(3) 0.070(3) 0.041(2) 0.039(3) 0.028(2) 0.027(2)
O1B 0.063(3) 0.052(2) 0.038(2) 0.030(2) 0.024(2) 0.0162(18)
C11 0.034(3) 0.034(3) 0.035(3) 0.006(2) 0.007(2) 0.008(2)
C12 0.024(2) 0.036(3) 0.031(2) 0.0072(19) 0.004(2) 0.0092(19)
N11 0.046(3) 0.039(2) 0.035(2) 0.017(2) 0.016(2) 0.0141(19)
C13 0.050(3) 0.035(3) 0.032(3) 0.012(2) 0.005(2) 0.007(2)
C14 0.038(3) 0.034(3) 0.033(3) 0.010(2) 0.004(2) 0.008(2)
N12 0.039(3) 0.051(3) 0.056(3) 0.003(2) -0.004(2) 0.027(3)
O1C 0.041(2) 0.044(2) 0.050(2) 0.0113(18) 0.0076(19) 0.0215(19)
O2A 0.032(2) 0.057(3) 0.046(2) 0.0069(18) 0.0113(17) 0.018(2)
O2B 0.034(2) 0.046(2) 0.042(2) 0.0066(17) 0.0075(17) 0.0209(18)
C21 0.026(2) 0.036(2) 0.034(3) 0.009(2) 0.008(2) 0.008(2)
C22 0.035(3) 0.036(3) 0.029(2) 0.008(2) 0.013(2) 0.008(2)
N21 0.024(2) 0.040(2) 0.033(2) 0.0046(17) 0.0062(17) 0.0080(19)
C23 0.035(3) 0.039(3) 0.032(3) 0.006(2) 0.012(2) 0.014(2)
C24 0.029(2) 0.034(2) 0.030(3) 0.001(2) 0.004(2) 0.0083(19)
N22 0.086(5) 0.042(3) 0.053(3) 0.025(3) 0.041(3) 0.021(2)
O2C 0.046(2) 0.044(2) 0.039(2) 0.0141(17) 0.0207(18) 0.0128(16)
N1 0.051(3) 0.038(2) 0.045(3) 0.010(2) 0.023(2) 0.012(2)
O11 0.084(4) 0.064(3) 0.079(4) 0.025(3) 0.059(3) 0.022(3)
O12 0.042(2) 0.056(3) 0.057(3) 0.006(2) 0.008(2) 0.000(2)
O13 0.040(3) 0.079(4) 0.078(4) 0.000(3) 0.007(3) -0.022(3)
N2 0.039(3) 0.040(2) 0.041(3) 0.005(2) 0.005(2) 0.011(2)
O21 0.073(4) 0.055(3) 0.069(3) -0.010(3) 0.015(3) 0.024(3)
O22 0.068(4) 0.086(4) 0.097(5) -0.029(3) -0.043(4) 0.058(4)
O23 0.050(3) 0.056(3) 0.047(3) 0.006(2) -0.008(2) 0.017(2)

loop_
_atom_type_symbol
_atom_type_description
_atom_type_scat_dispersion_real
_atom_type_scat_dispersion_imag
_atom_type_scat_source
C C 0.0033 0.0000 'International Tables Vol C Tables 4.2.6.8 and 6.1.1.4'
H H 0.0000 0.0000 'International Tables Vol C Tables 4.2.6.8 and 6.1.1.4'
N N 0.0061 0.0000 'International Tables Vol C Tables 4.2.6.8 and 6.1.1.4'
O O 0.0106 0.0000 'International Tables Vol C Tables 4.2.6.8 and 6.1.1.4'

loop_
_geom_angle_atom_site_label_1
_geom_angle_atom_site_label_2
_geom_angle_atom_site_label_3
_geom_angle
_geom_angle_publ_flag
C11 O1B H1B 109.5 ?
O1A C11 O1B 125.9(6) ?
O1A C11 C12 120.0(5) y
O1B C11 C12 114.1(5) y
N11 C12 C11 111.1(4) ?
N11 C12 C13 109.4(4) ?
C11 C12 C13 111.0(5) ?
N11 C12 H12 108.4 ?
C11 C12 H12 108.4 ?
C13 C12 H12 108.4 ?
C12 N11 H11A 109.5 ?
C12 N11 H11B 109.5 ?
H11A N11 H11B 109.5 ?
C12 N11 H11C 109.5 ?
H11A N11 H11C 109.5 ?
H11B N11 H11C 109.5 ?
C14 C13 C12 111.2(4) ?
C14 C13 H13A 109.4 ?
C12 C13 H13A 109.4 ?
C14 C13 H13B 109.4 ?
C12 C13 H13B 109.4 ?
H13A C13 H13B 108.0 ?
O1C C14 N12 123.4(5) ?
O1C C14 C13 119.7(5) ?
N12 C14 C13 116.9(5) ?
C14 N12 H12A 120.0 ?
C14 N12 H12B 120.0 ?
H12A N12 H12B 120.0 ?
C21 O2B H2B 109.5 ?
O2A C21 O2B 126.1(5) ?
O2A C21 C22 118.5(5) y
O2B C21 C22 115.4(4) y
N21 C22 C23 111.0(5) ?
N21 C22 C21 110.3(4) ?
C23 C22 C21 113.0(4) ?
N21 C22 H22 107.4 ?
C23 C22 H22 107.4 ?
C21 C22 H22 107.4 ?
C22 N21 H21A 109.5 ?
C22 N21 H21B 109.5 ?
H21A N21 H21B 109.5 ?
C22 N21 H21C 109.5 ?
H21A N21 H21C 109.5 ?
H21B N21 H21C 109.5 ?
C24 C23 C22 111.5(4) ?
C24 C23 H23A 109.3 ?
C22 C23 H23A 109.3 ?
C24 C23 H23B 109.3 ?
C22 C23 H23B 109.3 ?
H23A C23 H23B 108.0 ?
O2C C24 N22 123.3(5) ?
O2C C24 C23 118.3(5) ?
N22 C24 C23 118.4(5) ?
C24 N22 H22A 120.0 ?
C24 N22 H22B 120.0 ?
H22A N22 H22B 120.0 ?
O11 N1 O13 122.4(6) ?
O11 N1 O12 121.7(6) ?
O13 N1 O12 115.9(5) ?
O21 N2 O23 122.9(5) ?
O21 N2 O22 117.8(6) ?
O23 N2 O22 119.3(5) ?

loop_
_geom_bond_atom_site_label_1
_geom_bond_atom_site_label_2
_geom_bond_distance
_geom_bond_publ_flag
O1A C11 1.205(8) y
O1B C11 1.298(8) y
O1B H1B 0.8200 ?
C11 C12 1.526(8) ?
C12 N11 1.481(7) ?
C12 C13 1.526(8) ?
C12 H12 0.9800 ?
N11 H11A 0.8900 ?
N11 H11B 0.8900 ?
N11 H11C 0.8900 ?
C13 C14 1.507(8) ?
C13 H13A 0.9700 ?
C13 H13B 0.9700 ?
C14 O1C 1.254(8) ?
C14 N12 1.313(9) ?
N12 H12A 0.8600 ?
N12 H12B 0.8600 ?
O2A C21 1.230(7) y
O2B C21 1.275(7) y
O2B H2B 0.8200 ?
C21 C22 1.526(7) ?
C22 N21 1.494(7) ?
C22 C23 1.520(8) ?
C22 H22 0.9800 ?
N21 H21A 0.8900 ?
N21 H21B 0.8900 ?
N21 H21C 0.8900 ?
C23 C24 1.506(8) ?
C23 H23A 0.9700 ?
C23 H23B 0.9700 ?
C24 O2C 1.252(7) ?
C24 N22 1.305(8) ?
N22 H22A 0.8600 ?
N22 H22B 0.8600 ?
N1 O11 1.205(7) ?
N1 O13 1.244(8) ?
N1 O12 1.274(8) ?
N2 O21 1.227(7) ?
N2 O23 1.232(7) ?
N2 O22 1.236(8) ?

loop_
_geom_hbond_atom_site_label_D
_geom_hbond_atom_site_label_H
_geom_hbond_atom_site_label_A
_geom_hbond_site_symmetry_A
_geom_hbond_distance_DH
_geom_hbond_distance_HA
_geom_hbond_distance_DA
_geom_hbond_angle_DHA
O1B H1B O2C . 0.82 1.76 2.570(6) 169
N11 H11A O23 . 0.89 2.03 2.858(7) 155
N11 H11A O22 . 0.89 2.39 2.908(8) 117
N11 H11B O12 . 0.89 2.14 2.994(7) 159
N11 H11B O13 . 0.89 2.21 2.951(8) 140
N11 H11C O13 1_655 0.89 1.97 2.855(8) 175
N12 H12A O2A 1_465 0.86 2.09 2.903(8) 156
N12 H12B O23 1_665 0.86 2.17 2.998(7) 162
O2B H2B O1C 1_645 0.82 1.69 2.490(6) 166
N21 H21A O12 1_544 0.89 1.96 2.815(7) 161
N21 H21B O22 1_554 0.89 1.97 2.832(8) 162
N21 H21B O21 1_554 0.89 2.43 3.176(8) 141
N21 H21C O2A 1_455 0.89 2.07 2.887(6) 153
N21 H21C O2C . 0.89 2.45 2.988(6) 120
N22 H22A O1A . 0.86 2.13 2.921(7) 154
N22 H22B O11 1_654 0.86 2.23 3.014(8) 151

loop_
_geom_torsion_atom_site_label_1
_geom_torsion_atom_site_label_2
_geom_torsion_atom_site_label_3
_geom_torsion_atom_site_label_4
_geom_torsion
_geom_torsion_publ_flag
O1A C11 C12 N11 -176.9(6) y
O1B C11 C12 N11 3.2(7) y
O1A C11 C12 C13 -54.9(7) ?
O1B C11 C12 C13 125.2(5) ?
N11 C12 C13 C14 -168.9(5) y
C11 C12 C13 C14 68.2(6) ?
C12 C13 C14 O1C 46.8(8) y
C12 C13 C14 N12 -135.1(6) y
O2A C21 C22 N21 -173.3(5) y
O2B C21 C22 N21 9.0(6) y
O2A C21 C22 C23 -48.3(7) ?
O2B C21 C22 C23 133.9(5) ?
N21 C22 C23 C24 53.5(6) y
C21 C22 C23 C24 -71.0(6) ?
C22 C23 C24 O2C 32.7(7) y
C22 C23 C24 N22 -145.6(6) y
